data_4003453
loop_
_publ_author_name
'Li, Guijie'
'Zhao, Xiangdong'
'Fleetham, Tyler'
'Chen, Qidong'
'Zhan, Feng'
'Zheng, Jianbing'
'Yang, Yun-Fang'
'Lou, Weiwei'
'Yang, Yuning'
'Fang, Kun'
'Shao, Zongzhou'
'Zhang, Qisheng'
'She, Yuanbin'

_publ_section_title
;
 Tetradentate Platinum(II) Complexes for Highly Efficient Phosphorescent
 Emitters and Sky Blue OLEDs
;
_journal_name_full 'Chemistry of Materials'
_journal_paper_doi 10.1021/acs.chemmater.9b04263
_journal_year 2020
_chemical_formula_sum 'C25 H15 N5 O Pt'
_chemical_formula_weight 596.51
_space_group_crystal_system orthorhombic
_space_group_IT_number 61
_space_group_name_Hall '-P 2ac 2ab'
_space_group_name_H-M_alt 'P b c a'
_atom_sites_solution_hydrogens geom
_audit_creation_method SHELXL-2013
_cell_angle_alpha 90
_cell_angle_beta 90
_cell_angle_gamma 90
_cell_formula_units_Z 8
_cell_length_a 19.860(5)
_cell_length_b 7.6170(18)
_cell_length_c 25.334(6)
_cell_measurement_reflns_used 3540
_cell_measurement_temperature 293(2)
_cell_measurement_theta_max 46.977
_cell_measurement_theta_min 5.212
_cell_volume 3832.4(16)
_computing_cell_refinement 'Bruker SMART'
_computing_data_collection 'Bruker SMART'
_computing_data_reduction 'Bruker SHELXTL'
_computing_molecular_graphics 'Bruker SHELXTL'
_computing_publication_material 'Bruker SHELXTL'
_computing_structure_refinement 'SHELXL-2013 (Sheldrick, 2013)'
_computing_structure_solution 'Bruker SHELXTL'
_diffrn_ambient_temperature 293(2)
_diffrn_measured_fraction_theta_full 0.999
_diffrn_measured_fraction_theta_max 0.999
_diffrn_measurement_device_type 'CCD area detector'
_diffrn_measurement_method 'phi and omega scans'
_diffrn_radiation_type MoK\a
_diffrn_radiation_wavelength 0.71073
_diffrn_reflns_av_R_equivalents 0.0882
_diffrn_reflns_av_unetI/netI 0.0624
_diffrn_reflns_Laue_measured_fraction_full 0.999
_diffrn_reflns_Laue_measured_fraction_max 0.999
_diffrn_reflns_limit_h_max 20
_diffrn_reflns_limit_h_min -24
_diffrn_reflns_limit_k_max 9
_diffrn_reflns_limit_k_min -9
_diffrn_reflns_limit_l_max 29
_diffrn_reflns_limit_l_min -30
_diffrn_reflns_number 20142
_diffrn_reflns_point_group_measured_fraction_full 0.999
_diffrn_reflns_point_group_measured_fraction_max 0.999
_diffrn_reflns_theta_full 25.242
_diffrn_reflns_theta_max 25.499
_diffrn_reflns_theta_min 1.907
_exptl_absorpt_coefficient_mu 7.353
_exptl_absorpt_correction_T_max 0.7456
_exptl_absorpt_correction_T_min 0.3886
_exptl_absorpt_correction_type multi-scan
_exptl_absorpt_process_details sadabs
_exptl_crystal_colour colorless
_exptl_crystal_density_diffrn 2.068
_exptl_crystal_description prismatic
_exptl_crystal_F_000 2288
_exptl_crystal_size_max 0.220
_exptl_crystal_size_mid 0.100
_exptl_crystal_size_min 0.040
_refine_diff_density_max 2.560
_refine_diff_density_min -1.826
_refine_diff_density_rms 0.237
_refine_ls_extinction_method none
_refine_ls_goodness_of_fit_ref 1.063
_refine_ls_hydrogen_treatment constr
_refine_ls_matrix_type full
_refine_ls_number_parameters 289
_refine_ls_number_reflns 3560
_refine_ls_number_restraints 0
_refine_ls_restrained_S_all 1.063
_refine_ls_R_factor_all 0.0613
_refine_ls_R_factor_gt 0.0412
_refine_ls_shift/su_max 0.001
_refine_ls_shift/su_mean 0.000
_refine_ls_structure_factor_coef Fsqd
_refine_ls_weighting_details 'w=1/[\s^2^(Fo^2^)+(0.0518P)^2^] where P=(Fo^2^+2Fc^2^)/3'
_refine_ls_weighting_scheme calc
_refine_ls_wR_factor_gt 0.0940
_refine_ls_wR_factor_ref 0.1026
_reflns_Friedel_coverage 0.000
_reflns_number_gt 2714
_reflns_number_total 3560
_reflns_threshold_expression 'I > 2\s(I)'
_cod_data_source_file cm9b04263_si_004.cif
_cod_data_source_block cd16472
_cod_original_cell_volume 3832.5(16)
_cod_database_code 4003453
_shelx_space_group_comment
; 
The symmetry employed for this shelxl refinement is uniquely defined 
by the following loop, which should always be used as a source of 
symmetry information in preference to the above space-group names. 
They are only intended as comments. 
;
_shelx_estimated_absorpt_t_min 0.295
_shelx_estimated_absorpt_t_max 0.757
_shelxl_version_number 2013-4

loop_
_space_group_symop_operation_xyz
'x, y, z'
'-x+1/2, -y, z+1/2'
'-x, y+1/2, -z+1/2'
'x+1/2, -y+1/2, -z'
'-x, -y, -z'
'x-1/2, y, -z-1/2'
'x, -y-1/2, z-1/2'
'-x-1/2, y-1/2, z'

loop_
_atom_site_label
_atom_site_type_symbol
_atom_site_fract_x
_atom_site_fract_y
_atom_site_fract_z
_atom_site_U_iso_or_equiv
_atom_site_adp_type
_atom_site_occupancy
_atom_site_site_symmetry_order
_atom_site_calc_flag
_atom_site_refinement_flags_posn
_atom_site_refinement_flags_adp
Pt1 Pt 0.94811(2) 0.57216(4) 0.21972(2) 0.02913(13) Uani 1 1 d . .
N1 N 1.0185(3) 0.5042(8) 0.1601(2) 0.0339(14) Uani 1 1 d . .
N2 N 0.9881(3) 0.5050(8) 0.1125(2) 0.0357(15) Uani 1 1 d . .
N3 N 1.0264(4) 0.4470(9) 0.0734(2) 0.0456(17) Uani 1 1 d . .
N4 N 1.0110(3) 0.5593(7) 0.2862(2) 0.0308(14) Uani 1 1 d . .
N5 N 0.9252(3) 0.4949(8) 0.3463(2) 0.0271(13) Uani 1 1 d . .
O1 O 0.7937(2) 0.7414(7) 0.1977(2) 0.0425(13) Uani 1 1 d . .
C1 C 1.0785(4) 0.4393(10) 0.1501(3) 0.0411(19) Uani 1 1 d . .
H1 H 1.1121 0.4207 0.1751 0.049 Uiso 1 1 calc R U
C2 C 1.0838(4) 0.4032(10) 0.0971(3) 0.045(2) Uani 1 1 d . .
H2 H 1.1214 0.3558 0.0806 0.054 Uiso 1 1 calc R U
C3 C 0.9231(4) 0.5760(9) 0.1079(3) 0.0378(18) Uani 1 1 d . .
C4 C 0.8940(4) 0.6137(11) 0.0593(3) 0.046(2) Uani 1 1 d . .
H4 H 0.9158 0.5861 0.0279 0.055 Uiso 1 1 calc R U
C5 C 0.8317(4) 0.6934(13) 0.0593(3) 0.053(2) Uani 1 1 d . .
H5 H 0.8111 0.7209 0.0274 0.063 Uiso 1 1 calc R U
C6 C 0.7995(4) 0.7331(11) 0.1063(3) 0.045(2) Uani 1 1 d . .
H6 H 0.7577 0.7883 0.1059 0.054 Uiso 1 1 calc R U
C7 C 0.8298(3) 0.6900(10) 0.1541(3) 0.0384(18) Uani 1 1 d . .
C8 C 0.8932(4) 0.6115(9) 0.1568(3) 0.0314(16) Uani 1 1 d . .
C9 C 0.8699(4) 0.6192(9) 0.2648(3) 0.0314(17) Uani 1 1 d . .
C10 C 0.8086(4) 0.6863(10) 0.2489(3) 0.0354(18) Uani 1 1 d . .
C11 C 0.7532(4) 0.7125(11) 0.2828(3) 0.0419(19) Uani 1 1 d . .
H11 H 0.7147 0.7681 0.2703 0.050 Uiso 1 1 calc R U
C12 C 0.7558(4) 0.6571(11) 0.3336(3) 0.044(2) Uani 1 1 d . .
H12 H 0.7191 0.6730 0.3560 0.053 Uiso 1 1 calc R U
C13 C 0.8147(4) 0.5755(9) 0.3520(3) 0.0345(17) Uani 1 1 d . .
C14 C 0.8697(4) 0.5663(9) 0.3184(3) 0.0311(16) Uani 1 1 d . .
C15 C 0.9007(4) 0.4479(9) 0.3975(3) 0.0328(17) Uani 1 1 d . .
C16 C 0.8335(3) 0.4977(10) 0.4017(3) 0.0324(16) Uani 1 1 d . .
C17 C 0.7976(4) 0.4615(12) 0.4473(3) 0.049(2) Uani 1 1 d . .
H17 H 0.7531 0.4976 0.4508 0.058 Uiso 1 1 calc R U
C18 C 0.8288(4) 0.3718(12) 0.4870(3) 0.054(2) Uani 1 1 d . .
H18 H 0.8050 0.3464 0.5176 0.065 Uiso 1 1 calc R U
C19 C 0.8957(4) 0.3174(11) 0.4825(3) 0.048(2) Uani 1 1 d . .
H19 H 0.9157 0.2554 0.5099 0.058 Uiso 1 1 calc R U
C20 C 0.9319(4) 0.3549(11) 0.4379(3) 0.042(2) Uani 1 1 d . .
H20 H 0.9764 0.3189 0.4347 0.051 Uiso 1 1 calc R U
C21 C 0.9932(4) 0.5361(9) 0.3365(3) 0.0286(16) Uani 1 1 d . .
C22 C 1.0381(4) 0.5583(10) 0.3777(3) 0.0362(18) Uani 1 1 d . .
H22 H 1.0235 0.5470 0.4124 0.043 Uiso 1 1 calc R U
C23 C 1.1049(4) 0.5976(11) 0.3670(3) 0.046(2) Uani 1 1 d . .
H23 H 1.1359 0.6088 0.3943 0.055 Uiso 1 1 calc R U
C24 C 1.1246(4) 0.6195(11) 0.3157(3) 0.041(2) Uani 1 1 d . .
H24 H 1.1693 0.6430 0.3073 0.050 Uiso 1 1 calc R U
C25 C 1.0766(4) 0.6059(10) 0.2770(3) 0.0348(18) Uani 1 1 d . .
H25 H 1.0894 0.6297 0.2425 0.042 Uiso 1 1 calc R U

loop_
_atom_site_aniso_label
_atom_site_aniso_U_11
_atom_site_aniso_U_22
_atom_site_aniso_U_33
_atom_site_aniso_U_23
_atom_site_aniso_U_13
_atom_site_aniso_U_12
Pt1 0.02564(18) 0.03005(19) 0.03169(19) 0.00060(12) -0.00102(12) -0.00002(12)
N1 0.039(4) 0.032(3) 0.031(3) 0.005(3) -0.001(3) 0.004(3)
N2 0.047(4) 0.030(3) 0.029(3) -0.001(3) 0.006(3) -0.001(3)
N3 0.061(5) 0.044(4) 0.032(4) 0.003(3) 0.009(3) 0.005(3)
N4 0.021(3) 0.031(4) 0.040(4) -0.006(3) 0.004(3) 0.004(2)
N5 0.027(3) 0.024(3) 0.031(3) 0.002(3) 0.003(3) -0.005(2)
O1 0.026(3) 0.054(4) 0.047(3) 0.002(3) -0.005(2) 0.005(2)
C1 0.041(5) 0.039(5) 0.044(5) 0.004(4) 0.007(4) 0.013(4)
C2 0.046(5) 0.037(5) 0.051(5) 0.000(4) 0.006(4) 0.012(4)
C3 0.051(5) 0.023(4) 0.039(4) -0.001(3) -0.005(4) -0.005(4)
C4 0.051(5) 0.058(6) 0.029(4) -0.001(4) -0.007(4) -0.003(4)
C5 0.045(5) 0.072(7) 0.041(5) 0.007(5) -0.018(4) -0.002(5)
C6 0.034(4) 0.049(5) 0.053(5) 0.008(4) -0.013(4) -0.005(4)
C7 0.027(4) 0.045(5) 0.043(4) 0.002(4) -0.005(3) -0.008(3)
C8 0.031(4) 0.027(4) 0.036(4) -0.004(3) -0.003(3) -0.007(3)
C9 0.028(4) 0.028(4) 0.038(4) -0.004(3) -0.006(3) -0.007(3)
C10 0.035(4) 0.033(4) 0.039(4) -0.011(4) -0.005(4) -0.002(3)
C11 0.024(4) 0.047(5) 0.054(5) -0.008(4) -0.008(4) 0.001(4)
C12 0.027(4) 0.055(5) 0.050(5) -0.021(4) -0.003(4) 0.005(4)
C13 0.028(4) 0.035(4) 0.041(4) -0.014(3) 0.002(3) -0.010(3)
C14 0.026(4) 0.032(4) 0.035(4) -0.006(3) -0.006(3) 0.004(3)
C15 0.039(4) 0.027(4) 0.033(4) -0.007(3) 0.007(3) -0.003(3)
C16 0.027(4) 0.036(4) 0.034(4) -0.007(3) 0.004(3) -0.007(3)
C17 0.039(5) 0.067(7) 0.040(5) -0.008(4) 0.006(4) -0.011(4)
C18 0.049(6) 0.075(6) 0.039(5) 0.004(4) 0.014(4) -0.021(5)
C19 0.060(6) 0.046(5) 0.038(4) 0.010(4) 0.006(4) -0.003(4)
C20 0.044(5) 0.038(5) 0.044(5) 0.001(4) 0.009(4) 0.004(4)
C21 0.030(4) 0.026(4) 0.030(4) -0.005(3) 0.003(3) 0.001(3)
C22 0.025(4) 0.044(5) 0.040(4) -0.004(4) 0.001(3) -0.005(3)
C23 0.039(5) 0.053(6) 0.045(5) 0.004(4) -0.008(4) -0.007(4)
C24 0.025(4) 0.053(5) 0.046(5) 0.003(4) -0.002(4) -0.003(4)
C25 0.025(4) 0.041(5) 0.039(4) 0.005(3) 0.002(3) -0.007(3)

loop_
_atom_type_symbol
_atom_type_description
_atom_type_scat_dispersion_real
_atom_type_scat_dispersion_imag
_atom_type_scat_source
C C 0.0033 0.0016 'International Tables Vol C Tables 4.2.6.8 and 6.1.1.4'
H H 0.0000 0.0000 'International Tables Vol C Tables 4.2.6.8 and 6.1.1.4'
N N 0.0061 0.0033 'International Tables Vol C Tables 4.2.6.8 and 6.1.1.4'
O O 0.0106 0.0060 'International Tables Vol C Tables 4.2.6.8 and 6.1.1.4'
Pt Pt -1.7033 8.3905 'International Tables Vol C Tables 4.2.6.8 and 6.1.1.4'

loop_
_geom_angle_atom_site_label_1
_geom_angle_atom_site_label_2
_geom_angle_atom_site_label_3
_geom_angle
C8 Pt1 C9 90.3(3)
C8 Pt1 N4 173.5(2)
C9 Pt1 N4 90.7(3)
C8 Pt1 N1 79.8(3)
C9 Pt1 N1 168.7(3)
N4 Pt1 N1 99.7(2)
C1 N1 N2 103.6(6)
C1 N1 Pt1 145.6(5)
N2 N1 Pt1 110.0(5)
N3 N2 N1 114.3(6)
N3 N2 C3 126.5(6)
N1 N2 C3 119.0(6)
N2 N3 C2 103.7(6)
C21 N4 C25 116.5(6)
C21 N4 Pt1 128.0(5)
C25 N4 Pt1 114.7(5)
C21 N5 C14 125.0(6)
C21 N5 C15 122.8(6)
C14 N5 C15 106.4(6)
C7 O1 C10 123.4(6)
N1 C1 C2 109.4(8)
N1 C1 H1 125.3
C2 C1 H1 125.3
N3 C2 C1 109.0(7)
N3 C2 H2 125.5
C1 C2 H2 125.5
C4 C3 C8 124.6(8)
C4 C3 N2 122.3(7)
C8 C3 N2 113.0(6)
C5 C4 C3 117.7(8)
C5 C4 H4 121.2
C3 C4 H4 121.2
C4 C5 C6 120.7(7)
C4 C5 H5 119.6
C6 C5 H5 119.6
C5 C6 C7 119.8(7)
C5 C6 H6 120.1
C7 C6 H6 120.1
O1 C7 C6 114.0(7)
O1 C7 C8 123.6(7)
C6 C7 C8 122.2(7)
C7 C8 C3 115.0(7)
C7 C8 Pt1 127.5(6)
C3 C8 Pt1 117.1(6)
C10 C9 C14 112.4(7)
C10 C9 Pt1 126.6(6)
C14 C9 Pt1 120.6(5)
C9 C10 O1 124.8(7)
C9 C10 C11 124.2(7)
O1 C10 C11 111.0(6)
C12 C11 C10 120.3(7)
C12 C11 H11 119.8
C10 C11 H11 119.8
C11 C12 C13 119.0(7)
C11 C12 H12 120.5
C13 C12 H12 120.5
C14 C13 C12 118.3(7)
C14 C13 C16 108.2(7)
C12 C13 C16 133.5(7)
C13 C14 C9 125.3(7)
C13 C14 N5 109.0(6)
C9 C14 N5 125.7(6)
C20 C15 C16 120.7(7)
C20 C15 N5 130.0(7)
C16 C15 N5 109.1(6)
C17 C16 C15 120.2(7)
C17 C16 C13 132.6(7)
C15 C16 C13 107.1(6)
C18 C17 C16 118.8(8)
C18 C17 H17 120.6
C16 C17 H17 120.6
C17 C18 C19 121.3(8)
C17 C18 H18 119.3
C19 C18 H18 119.3
C20 C19 C18 120.4(8)
C20 C19 H19 119.8
C18 C19 H19 119.8
C19 C20 C15 118.6(7)
C19 C20 H20 120.7
C15 C20 H20 120.7
N4 C21 C22 122.4(7)
N4 C21 N5 116.8(6)
C22 C21 N5 120.8(6)
C21 C22 C23 119.7(7)
C21 C22 H22 120.2
C23 C22 H22 120.2
C24 C23 C22 119.0(7)
C24 C23 H23 120.5
C22 C23 H23 120.5
C23 C24 C25 118.2(7)
C23 C24 H24 120.9
C25 C24 H24 120.9
C24 C25 N4 124.1(7)
C24 C25 H25 118.0
N4 C25 H25 118.0

loop_
_geom_bond_atom_site_label_1
_geom_bond_atom_site_label_2
_geom_bond_distance
Pt1 C8 1.954(7)
Pt1 C9 1.960(8)
Pt1 N4 2.098(6)
Pt1 N1 2.122(6)
N1 C1 1.315(10)
N1 N2 1.348(8)
N2 N3 1.324(8)
N2 C3 1.405(10)
N3 C2 1.331(11)
N4 C21 1.335(8)
N4 C25 1.371(10)
N5 C21 1.409(9)
N5 C14 1.418(9)
N5 C15 1.432(9)
O1 C7 1.372(9)
O1 C10 1.395(8)
C1 C2 1.374(11)
C1 H1 0.9300
C2 H2 0.9300
C3 C4 1.391(10)
C3 C8 1.400(11)
C4 C5 1.377(11)
C4 H4 0.9300
C5 C6 1.387(11)
C5 H5 0.9300
C6 C7 1.392(10)
C6 H6 0.9300
C7 C8 1.397(10)
C9 C10 1.380(10)
C9 C14 1.417(10)
C10 C11 1.411(9)
C11 C12 1.355(10)
C11 H11 0.9300
C12 C13 1.404(10)
C12 H12 0.9300
C13 C14 1.386(10)
C13 C16 1.440(10)
C15 C20 1.390(10)
C15 C16 1.391(10)
C16 C17 1.385(10)
C17 C18 1.364(12)
C17 H17 0.9300
C18 C19 1.397(12)
C18 H18 0.9300
C19 C20 1.369(10)
C19 H19 0.9300
C20 H20 0.9300
C21 C22 1.383(10)
C22 C23 1.388(10)
C22 H22 0.9300
C23 C24 1.368(11)
C23 H23 0.9300
C24 C25 1.370(10)
C24 H24 0.9300
C25 H25 0.9300

loop_
_geom_hbond_atom_site_label_D
_geom_hbond_atom_site_label_H
_geom_hbond_atom_site_label_A
_geom_hbond_distance_DH
_geom_hbond_distance_HA
_geom_hbond_distance_DA
_geom_hbond_angle_DHA
_geom_hbond_site_symmetry_A
C25 H25 N1 0.93 2.69 3.274(10) 121.2 .
C24 H24 O1 0.93 2.59 3.502(9) 168.2 6_656

loop_
_geom_torsion_atom_site_label_1
_geom_torsion_atom_site_label_2
_geom_torsion_atom_site_label_3
_geom_torsion_atom_site_label_4
_geom_torsion
C1 N1 N2 N3 -1.1(8)
Pt1 N1 N2 N3 -173.6(5)
C1 N1 N2 C3 -176.7(7)
Pt1 N1 N2 C3 10.9(8)
N1 N2 N3 C2 1.4(8)
C3 N2 N3 C2 176.5(7)
N2 N1 C1 C2 0.4(8)
Pt1 N1 C1 C2 167.8(7)
N2 N3 C2 C1 -1.0(9)
N1 C1 C2 N3 0.4(10)
N3 N2 C3 C4 -8.1(12)
N1 N2 C3 C4 166.8(7)
N3 N2 C3 C8 174.8(7)
N1 N2 C3 C8 -10.2(10)
C8 C3 C4 C5 0.8(12)
N2 C3 C4 C5 -176.0(7)
C3 C4 C5 C6 -0.4(13)
C4 C5 C6 C7 -0.9(13)
C10 O1 C7 C6 168.8(6)
C10 O1 C7 C8 -15.2(11)
C5 C6 C7 O1 178.0(7)
C5 C6 C7 C8 1.9(12)
O1 C7 C8 C3 -177.2(7)
C6 C7 C8 C3 -1.5(11)
O1 C7 C8 Pt1 -4.9(11)
C6 C7 C8 Pt1 170.8(6)
C4 C3 C8 C7 0.1(11)
N2 C3 C8 C7 177.1(6)
C4 C3 C8 Pt1 -173.0(6)
N2 C3 C8 Pt1 4.0(8)
C14 C9 C10 O1 -177.2(6)
Pt1 C9 C10 O1 -3.8(11)
C14 C9 C10 C11 4.6(10)
Pt1 C9 C10 C11 177.9(6)
C7 O1 C10 C9 19.8(11)
C7 O1 C10 C11 -161.7(6)
C9 C10 C11 C12 -5.8(12)
O1 C10 C11 C12 175.7(7)
C10 C11 C12 C13 0.8(12)
C11 C12 C13 C14 4.6(11)
C11 C12 C13 C16 -177.6(8)
C12 C13 C14 C9 -5.9(11)
C16 C13 C14 C9 175.8(7)
C12 C13 C14 N5 174.4(6)
C16 C13 C14 N5 -3.9(8)
C10 C9 C14 C13 1.3(10)
Pt1 C9 C14 C13 -172.5(6)
C10 C9 C14 N5 -179.1(7)
Pt1 C9 C14 N5 7.1(10)
C21 N5 C14 C13 -149.1(6)
C15 N5 C14 C13 4.3(7)
C21 N5 C14 C9 31.2(11)
C15 N5 C14 C9 -175.4(6)
C21 N5 C15 C20 -34.2(11)
C14 N5 C15 C20 171.6(8)
C21 N5 C15 C16 151.1(6)
C14 N5 C15 C16 -3.1(7)
C20 C15 C16 C17 2.8(11)
N5 C15 C16 C17 178.1(7)
C20 C15 C16 C13 -174.5(7)
N5 C15 C16 C13 0.8(8)
C14 C13 C16 C17 -174.9(8)
C12 C13 C16 C17 7.2(15)
C14 C13 C16 C15 1.9(8)
C12 C13 C16 C15 -176.0(8)
C15 C16 C17 C18 -2.0(12)
C13 C16 C17 C18 174.5(8)
C16 C17 C18 C19 0.3(13)
C17 C18 C19 C20 0.7(14)
C18 C19 C20 C15 0.1(13)
C16 C15 C20 C19 -1.7(12)
N5 C15 C20 C19 -176.0(7)
C25 N4 C21 C22 0.3(10)
Pt1 N4 C21 C22 -169.2(5)
C25 N4 C21 N5 177.6(6)
Pt1 N4 C21 N5 8.1(9)
C14 N5 C21 N4 -37.7(9)
C15 N5 C21 N4 173.0(6)
C14 N5 C21 C22 139.7(7)
C15 N5 C21 C22 -9.7(10)
N4 C21 C22 C23 -3.3(11)
N5 C21 C22 C23 179.5(7)
C21 C22 C23 C24 2.2(12)
C22 C23 C24 C25 1.6(12)
C23 C24 C25 N4 -4.8(12)
C21 N4 C25 C24 3.9(11)
Pt1 N4 C25 C24 174.8(6)
